data_4514538
loop_
_publ_author_name
'Kang, Jiajia'
'Ni, Jun'
'Su, Mengmeng'
'Li, Yanqin'
'Zhang, Jianjun'
'Zhou, Huajun'
'Chen, Zhong-Ning'

_publ_section_title
;
 Facile and Equipment-Free Data Encryption and Decryption by
 Self-Encrypting Pt(II) Complex.
;
_journal_issue 14
_journal_name_full 'ACS applied materials &amp; interfaces'
_journal_page_first 13350
_journal_page_last 13358
_journal_paper_doi 10.1021/acsami.8b21221
_journal_volume 11
_journal_year 2019
_chemical_formula_sum 'C43 H40 Br2 N2 Pt Si2'
_chemical_formula_weight 995.86
_space_group_IT_number 2
_space_group_name_Hall '-P 1'
_space_group_name_H-M_alt 'P -1'
_symmetry_cell_setting triclinic
_symmetry_space_group_name_Hall '-P 1'
_symmetry_space_group_name_H-M 'P -1'
_atom_sites_solution_hydrogens geom
_atom_sites_solution_primary direct
_atom_sites_solution_secondary difmap
_audit_creation_method SHELXL-97
_cell_angle_alpha 108.926(2)
_cell_angle_beta 99.381(2)
_cell_angle_gamma 94.409(2)
_cell_formula_units_Z 2
_cell_length_a 7.2194(2)
_cell_length_b 16.1521(4)
_cell_length_c 18.6980(5)
_cell_measurement_reflns_used 3724
_cell_measurement_temperature 210(2)
_cell_measurement_theta_max 27.36
_cell_measurement_theta_min 2.35
_cell_volume 2015.13(10)
_computing_cell_refinement 'Bruker SMART'
_computing_data_collection 'Bruker SMART'
_computing_data_reduction 'Bruker SAINT'
_computing_molecular_graphics 'Bruker SHELXTL'
_computing_publication_material 'Bruker SHELXTL'
_computing_structure_refinement 'SHELXL-97 (Sheldrick, 1997)'
_computing_structure_solution 'SHELXS-97 (Sheldrick, 1990)'
_diffrn_ambient_temperature 210(2)
_diffrn_measured_fraction_theta_full 0.982
_diffrn_measured_fraction_theta_max 0.982
_diffrn_measurement_device_type 'Bruker Smart APEX II'
_diffrn_measurement_method 'phi and omega scans'
_diffrn_radiation_monochromator graphite
_diffrn_radiation_source 'fine-focus sealed tube'
_diffrn_radiation_type MoK\a
_diffrn_radiation_wavelength 0.71073
_diffrn_reflns_av_R_equivalents 0.0330
_diffrn_reflns_av_sigmaI/netI 0.0604
_diffrn_reflns_limit_h_max 8
_diffrn_reflns_limit_h_min -8
_diffrn_reflns_limit_k_max 19
_diffrn_reflns_limit_k_min -19
_diffrn_reflns_limit_l_max 22
_diffrn_reflns_limit_l_min -21
_diffrn_reflns_number 9642
_diffrn_reflns_theta_full 25.00
_diffrn_reflns_theta_max 25.00
_diffrn_reflns_theta_min 2.07
_exptl_absorpt_coefficient_mu 5.556
_exptl_absorpt_correction_T_max 0.580
_exptl_absorpt_correction_T_min 0.524
_exptl_absorpt_correction_type multi-scan
_exptl_absorpt_process_details 'SADABS (Sheldrick, 1996)'
_exptl_crystal_colour yellow
_exptl_crystal_density_diffrn 1.641
_exptl_crystal_density_method 'not measured'
_exptl_crystal_description needle
_exptl_crystal_F_000 976
_exptl_crystal_size_max 0.25
_exptl_crystal_size_mid 0.10
_exptl_crystal_size_min 0.10
_refine_diff_density_max 1.094
_refine_diff_density_min -1.582
_refine_diff_density_rms 0.152
_refine_ls_extinction_coef 0.0005(2)
_refine_ls_extinction_expression Fc^*^=kFc[1+0.001xFc^2^\l^3^/sin(2\q)]^-1/4^
_refine_ls_extinction_method SHELXL
_refine_ls_goodness_of_fit_ref 1.028
_refine_ls_hydrogen_treatment constr
_refine_ls_matrix_type full
_refine_ls_number_parameters 459
_refine_ls_number_reflns 6989
_refine_ls_number_restraints 0
_refine_ls_restrained_S_all 1.028
_refine_ls_R_factor_all 0.0434
_refine_ls_R_factor_gt 0.0353
_refine_ls_shift/su_max 0.030
_refine_ls_shift/su_mean 0.001
_refine_ls_structure_factor_coef Fsqd
_refine_ls_weighting_details 'calc w=1/[\s^2^(Fo^2^)+(0.0466P)^2^+0.0000P] where P=(Fo^2^+2Fc^2^)/3'
_refine_ls_weighting_scheme calc
_refine_ls_wR_factor_gt 0.0863
_refine_ls_wR_factor_ref 0.0905
_reflns_number_gt 6087
_reflns_number_total 6989
_reflns_threshold_expression >2sigma(I)
_cod_data_source_file am8b21221_si_016.cif
_cod_data_source_block a
_cod_depositor_comments
;
The following automatic conversions were performed:

'_exptl_absorpt_correction_type' value 'Multi-scan' changed to
'multi-scan' according to
/home/data/users/saulius/crontab/automatic-downloads/current/ACS/lib/dictionaries/cif_core.dic
dictionary named 'cif_core.dic' version 2.4.2 from 2011-04-26.

Automatic conversion script
Id: cif_fix_values 4973 2017-02-22 13:04:09Z antanas 
;
_cod_original_cell_volume 2015.13(9)
_cod_original_sg_symbol_H-M p-1
_cod_database_code 4514538

loop_
_symmetry_equiv_pos_as_xyz
'x, y, z'
'-x, -y, -z'

loop_
_atom_site_label
_atom_site_type_symbol
_atom_site_fract_x
_atom_site_fract_y
_atom_site_fract_z
_atom_site_U_iso_or_equiv
_atom_site_adp_type
_atom_site_occupancy
_atom_site_symmetry_multiplicity
_atom_site_calc_flag
_atom_site_refinement_flags
Pt1 Pt 0.25875(3) 0.035580(13) 0.075420(12) 0.01281(9) Uani 1 1 d .
Br1 Br 0.80680(8) 0.22711(4) 0.52005(4) 0.02723(15) Uani 1 1 d .
Br2 Br -0.25245(11) -0.41311(4) 0.12431(4) 0.04084(19) Uani 1 1 d .
Si2 Si 0.0295(2) -0.35093(10) -0.34147(9) 0.0197(3) Uani 1 1 d .
Si1 Si 0.5121(2) 0.57562(10) 0.32657(10) 0.0188(3) Uani 1 1 d .
N1 N 0.3626(6) 0.1598(3) 0.0785(3) 0.0134(9) Uani 1 1 d .
N2 N 0.2656(6) 0.0114(3) -0.0393(3) 0.0143(10) Uani 1 1 d .
C29 C 0.1593(7) -0.0855(4) 0.0614(3) 0.0166(12) Uani 1 1 d .
C21 C 0.2773(7) 0.0711(3) 0.1863(3) 0.0165(12) Uani 1 1 d .
C5 C 0.4910(8) 0.3948(4) 0.2042(3) 0.0185(12) Uani 1 1 d .
C7 C 0.4703(7) 0.3154(4) 0.1380(3) 0.0170(12) Uani 1 1 d .
C31 C 0.0154(8) -0.2531(4) 0.0256(3) 0.0191(12) Uani 1 1 d .
C17 C 0.1172(8) -0.2371(4) -0.2756(3) 0.0218(13) Uani 1 1 d .
C8 C 0.5142(8) 0.3176(4) 0.0689(3) 0.0195(12) Uani 1 1 d .
H8 H 0.5678 0.3701 0.0655 0.023 Uiso 1 1 calc R
C4 C 0.5017(7) 0.4638(4) 0.2552(3) 0.0190(12) Uani 1 1 d .
C25 C 0.5571(8) 0.1810(4) 0.4611(3) 0.0176(12) Uani 1 1 d .
C30 C 0.0954(7) -0.1625(4) 0.0471(3) 0.0179(12) Uani 1 1 d .
C22 C 0.3051(8) 0.0963(4) 0.2562(3) 0.0192(12) Uani 1 1 d .
C10 C 0.3958(7) 0.1642(4) 0.0105(3) 0.0151(11) Uani 1 1 d .
C26 C 0.4173(8) 0.1640(4) 0.4991(3) 0.0232(13) Uani 1 1 d .
H26 H 0.4436 0.1759 0.5521 0.028 Uiso 1 1 calc R
C9 C 0.4779(7) 0.2419(4) 0.0058(3) 0.0188(12) Uani 1 1 d .
H9 H 0.5085 0.2427 -0.0404 0.023 Uiso 1 1 calc R
C36 C 0.0075(8) -0.3118(4) -0.0485(4) 0.0222(13) Uani 1 1 d .
H36 H 0.0586 -0.2920 -0.0836 0.027 Uiso 1 1 calc R
C24 C 0.5231(8) 0.1620(3) 0.3827(3) 0.0175(12) Uani 1 1 d .
H24 H 0.6194 0.1746 0.3587 0.021 Uiso 1 1 calc R
C33 C -0.1433(8) -0.3721(4) 0.0531(4) 0.0245(14) Uani 1 1 d .
C28 C 0.1996(8) 0.1076(4) 0.3768(3) 0.0209(13) Uani 1 1 d .
H28 H 0.0784 0.0825 0.3485 0.025 Uiso 1 1 calc R
C15 C 0.2086(7) -0.0665(4) -0.0962(3) 0.0165(12) Uani 1 1 d .
H15 H 0.1596 -0.1145 -0.0846 0.020 Uiso 1 1 calc R
C2 C 0.7615(8) 0.6308(4) 0.3516(4) 0.0291(15) Uani 1 1 d .
H2A H 0.8411 0.5998 0.3773 0.044 Uiso 1 1 calc R
H2B H 0.7686 0.6907 0.3851 0.044 Uiso 1 1 calc R
H2C H 0.8035 0.6302 0.3054 0.044 Uiso 1 1 calc R
C34 C -0.1511(8) -0.4297(4) -0.0196(4) 0.0244(14) Uani 1 1 d .
H34 H -0.2065 -0.4881 -0.0341 0.029 Uiso 1 1 calc R
C12 C 0.3454(7) 0.0743(4) -0.1306(3) 0.0210(13) Uani 1 1 d .
H12 H 0.3927 0.1233 -0.1412 0.025 Uiso 1 1 calc R
C32 C -0.0621(8) -0.2846(4) 0.0779(4) 0.0213(13) Uani 1 1 d .
H32 H -0.0588 -0.2473 0.1280 0.026 Uiso 1 1 calc R
C11 C 0.3349(7) 0.0822(3) -0.0564(3) 0.0139(11) Uani 1 1 d .
C27 C 0.2371(8) 0.1287(4) 0.4557(3) 0.0218(13) Uani 1 1 d .
H27 H 0.1397 0.1191 0.4803 0.026 Uiso 1 1 calc R
C20 C -0.0074(8) -0.4159(4) -0.2774(4) 0.0283(14) Uani 1 1 d .
H20A H 0.1075 -0.4080 -0.2404 0.042 Uiso 1 1 calc R
H20B H -0.0411 -0.4774 -0.3079 0.042 Uiso 1 1 calc R
H20C H -0.1074 -0.3957 -0.2509 0.042 Uiso 1 1 calc R
C6 C 0.3989(7) 0.2335(4) 0.1406(3) 0.0182(12) Uani 1 1 d .
H6 H 0.3759 0.2302 0.1872 0.022 Uiso 1 1 calc R
C18 C 0.2072(9) -0.3925(4) -0.4003(4) 0.0299(15) Uani 1 1 d .
H18A H 0.2300 -0.3548 -0.4294 0.045 Uiso 1 1 calc R
H18B H 0.1605 -0.4515 -0.4350 0.045 Uiso 1 1 calc R
H18C H 0.3233 -0.3927 -0.3670 0.045 Uiso 1 1 calc R
C23 C 0.3425(8) 0.1238(4) 0.3392(3) 0.0174(12) Uani 1 1 d .
C13 C 0.2871(8) -0.0049(4) -0.1895(3) 0.0199(13) Uani 1 1 d .
H13 H 0.2920 -0.0098 -0.2401 0.024 Uiso 1 1 calc R
C35 C -0.0748(8) -0.3993(4) -0.0714(4) 0.0255(14) Uani 1 1 d .
H35 H -0.0788 -0.4373 -0.1213 0.031 Uiso 1 1 calc R
C1 C 0.4401(8) 0.5669(4) 0.4153(4) 0.0255(14) Uani 1 1 d .
H1A H 0.3066 0.5466 0.4043 0.038 Uiso 1 1 calc R
H1B H 0.4674 0.6239 0.4552 0.038 Uiso 1 1 calc R
H1C H 0.5090 0.5258 0.4320 0.038 Uiso 1 1 calc R
C19 C -0.1950(9) -0.3487(4) -0.4041(4) 0.0344(16) Uani 1 1 d .
H19A H -0.2896 -0.3326 -0.3734 0.052 Uiso 1 1 calc R
H19B H -0.2370 -0.4062 -0.4424 0.052 Uiso 1 1 calc R
H19C H -0.1751 -0.3062 -0.4289 0.052 Uiso 1 1 calc R
C03 C 0.8399(8) 0.8346(4) 0.3063(4) 0.0291(15) Uani 1 1 d .
H03 H 0.9251 0.7965 0.2880 0.035 Uiso 1 1 calc R
C02 C 0.6494(9) 0.8165(4) 0.2674(4) 0.0268(14) Uani 1 1 d .
H02 H 0.6092 0.7660 0.2241 0.032 Uiso 1 1 calc R
C04 C 0.9008(9) 0.9084(5) 0.3710(4) 0.0344(16) Uani 1 1 d .
H04 H 1.0264 0.9203 0.3970 0.041 Uiso 1 1 calc R
C06 C 0.5847(9) 0.9461(4) 0.3594(4) 0.0286(15) Uani 1 1 d .
H06 H 0.4992 0.9832 0.3792 0.034 Uiso 1 1 calc R
C01 C 0.5201(8) 0.8737(4) 0.2933(4) 0.0231(14) Uani 1 1 d .
C05 C 0.7709(9) 0.9651(4) 0.3969(4) 0.0303(15) Uani 1 1 d .
H05 H 0.8107 1.0161 0.4398 0.036 Uiso 1 1 calc R
C07 C 0.3174(9) 0.8564(5) 0.2505(4) 0.0388(17) Uani 1 1 d .
H07A H 0.2374 0.8810 0.2860 0.058 Uiso 1 1 calc R
H07B H 0.2786 0.7939 0.2268 0.058 Uiso 1 1 calc R
H07C H 0.3071 0.8834 0.2115 0.058 Uiso 1 1 calc R
C16 C 0.1638(7) -0.1638(4) -0.2291(3) 0.0181(12) Uani 1 1 d .
C14 C 0.2206(7) -0.0776(4) -0.1723(3) 0.0166(12) Uani 1 1 d .
C3 C 0.3464(9) 0.6329(4) 0.2789(4) 0.0287(14) Uani 1 1 d .
H3A H 0.3910 0.6396 0.2352 0.043 Uiso 1 1 calc R
H3B H 0.3396 0.6901 0.3148 0.043 Uiso 1 1 calc R
H3C H 0.2227 0.5987 0.2621 0.043 Uiso 1 1 calc R

loop_
_atom_site_aniso_label
_atom_site_aniso_U_11
_atom_site_aniso_U_22
_atom_site_aniso_U_33
_atom_site_aniso_U_23
_atom_site_aniso_U_13
_atom_site_aniso_U_12
Pt1 0.01257(12) 0.01168(13) 0.01288(14) 0.00258(9) 0.00285(8) 0.00057(8)
Br1 0.0229(3) 0.0252(3) 0.0270(4) 0.0040(3) -0.0024(3) 0.0013(3)
Br2 0.0619(5) 0.0236(3) 0.0445(5) 0.0139(3) 0.0294(4) 0.0002(3)
Si2 0.0230(8) 0.0140(8) 0.0171(9) 0.0002(7) 0.0013(7) 0.0005(6)
Si1 0.0219(8) 0.0105(7) 0.0196(9) 0.0008(7) 0.0028(7) -0.0012(6)
N1 0.012(2) 0.012(2) 0.012(3) 0.000(2) 0.0011(19) 0.0005(18)
N2 0.013(2) 0.013(2) 0.015(3) 0.002(2) 0.0030(19) 0.0031(18)
C29 0.014(3) 0.023(3) 0.014(3) 0.007(3) 0.005(2) 0.004(2)
C21 0.015(3) 0.011(3) 0.018(3) -0.001(3) 0.003(2) -0.001(2)
C5 0.020(3) 0.019(3) 0.019(3) 0.010(3) 0.003(2) 0.003(2)
C7 0.015(3) 0.012(3) 0.021(3) 0.003(3) -0.001(2) -0.001(2)
C31 0.017(3) 0.020(3) 0.023(3) 0.010(3) 0.004(2) 0.004(2)
C17 0.024(3) 0.020(3) 0.019(3) 0.005(3) 0.004(3) 0.003(3)
C8 0.021(3) 0.012(3) 0.019(3) -0.001(3) 0.003(2) 0.000(2)
C4 0.015(3) 0.013(3) 0.021(3) -0.001(3) 0.000(2) -0.002(2)
C25 0.019(3) 0.013(3) 0.016(3) 0.001(2) -0.001(2) 0.000(2)
C30 0.019(3) 0.013(3) 0.023(3) 0.009(3) 0.002(2) -0.004(2)
C22 0.020(3) 0.018(3) 0.021(4) 0.007(3) 0.006(3) 0.003(2)
C10 0.015(3) 0.014(3) 0.015(3) 0.003(2) 0.004(2) 0.002(2)
C26 0.031(3) 0.021(3) 0.018(3) 0.006(3) 0.008(3) 0.003(3)
C9 0.017(3) 0.020(3) 0.017(3) 0.005(3) 0.002(2) 0.003(2)
C36 0.022(3) 0.022(3) 0.023(4) 0.007(3) 0.005(3) 0.000(2)
C24 0.022(3) 0.011(3) 0.020(3) 0.003(3) 0.010(2) -0.001(2)
C33 0.023(3) 0.021(3) 0.032(4) 0.011(3) 0.011(3) 0.004(3)
C28 0.020(3) 0.015(3) 0.028(4) 0.008(3) 0.006(3) -0.005(2)
C15 0.015(3) 0.018(3) 0.017(3) 0.008(3) 0.001(2) 0.000(2)
C2 0.030(3) 0.020(3) 0.027(4) -0.003(3) 0.004(3) -0.002(3)
C34 0.028(3) 0.010(3) 0.033(4) 0.006(3) 0.006(3) -0.003(2)
C12 0.017(3) 0.018(3) 0.026(4) 0.004(3) 0.008(3) -0.001(2)
C32 0.020(3) 0.018(3) 0.022(3) 0.002(3) 0.005(3) 0.001(2)
C11 0.015(3) 0.012(3) 0.014(3) 0.002(2) 0.006(2) 0.005(2)
C27 0.022(3) 0.025(3) 0.020(3) 0.008(3) 0.009(3) 0.001(3)
C20 0.018(3) 0.034(4) 0.032(4) 0.011(3) 0.002(3) 0.000(3)
C6 0.017(3) 0.018(3) 0.016(3) 0.003(3) 0.001(2) -0.001(2)
C18 0.047(4) 0.024(3) 0.021(4) 0.005(3) 0.016(3) 0.013(3)
C23 0.026(3) 0.014(3) 0.014(3) 0.006(2) 0.006(2) 0.010(2)
C13 0.023(3) 0.022(3) 0.016(3) 0.006(3) 0.008(3) 0.003(2)
C35 0.023(3) 0.024(3) 0.024(4) 0.002(3) 0.004(3) 0.001(3)
C1 0.028(3) 0.023(3) 0.026(4) 0.009(3) 0.006(3) 0.005(3)
C19 0.037(4) 0.018(3) 0.040(4) 0.009(3) -0.012(3) 0.000(3)
C03 0.026(3) 0.019(3) 0.047(4) 0.015(3) 0.011(3) 0.003(3)
C02 0.032(3) 0.020(3) 0.025(4) 0.005(3) 0.007(3) -0.003(3)
C04 0.025(3) 0.040(4) 0.040(4) 0.020(4) 0.000(3) -0.004(3)
C06 0.040(4) 0.020(3) 0.031(4) 0.012(3) 0.013(3) 0.003(3)
C01 0.019(3) 0.025(3) 0.032(4) 0.018(3) 0.008(3) -0.002(2)
C05 0.045(4) 0.018(3) 0.024(4) 0.006(3) 0.001(3) -0.005(3)
C07 0.025(3) 0.041(4) 0.052(5) 0.024(4) 0.000(3) 0.000(3)
C16 0.015(3) 0.022(3) 0.013(3) 0.001(3) 0.003(2) -0.001(2)
C14 0.015(3) 0.017(3) 0.011(3) -0.005(2) 0.003(2) 0.001(2)
C3 0.034(4) 0.023(3) 0.029(4) 0.007(3) 0.012(3) 0.001(3)

loop_
_atom_type_symbol
_atom_type_description
_atom_type_scat_dispersion_real
_atom_type_scat_dispersion_imag
_atom_type_scat_source
C C 0.0033 0.0016 'International Tables Vol C Tables 4.2.6.8 and 6.1.1.4'
H H 0.0000 0.0000 'International Tables Vol C Tables 4.2.6.8 and 6.1.1.4'
N N 0.0061 0.0033 'International Tables Vol C Tables 4.2.6.8 and 6.1.1.4'
Si Si 0.0817 0.0704 'International Tables Vol C Tables 4.2.6.8 and 6.1.1.4'
Br Br -0.2901 2.4595 'International Tables Vol C Tables 4.2.6.8 and 6.1.1.4'
Pt Pt -1.7033 8.3905 'International Tables Vol C Tables 4.2.6.8 and 6.1.1.4'

loop_
_geom_angle_atom_site_label_1
_geom_angle_atom_site_label_2
_geom_angle_atom_site_label_3
_geom_angle
C21 Pt1 C29 91.5(2)
C21 Pt1 N2 172.66(19)
C29 Pt1 N2 95.2(2)
C21 Pt1 N1 94.2(2)
C29 Pt1 N1 174.3(2)
N2 Pt1 N1 79.08(17)
C17 Si2 C18 109.6(3)
C17 Si2 C19 107.8(3)
C18 Si2 C19 110.4(3)
C17 Si2 C20 105.2(3)
C18 Si2 C20 111.7(3)
C19 Si2 C20 111.9(3)
C4 Si1 C3 106.0(3)
C4 Si1 C1 110.0(3)
C3 Si1 C1 111.3(3)
C4 Si1 C2 107.8(3)
C3 Si1 C2 112.6(3)
C1 Si1 C2 109.1(3)
C6 N1 C10 119.0(5)
C6 N1 Pt1 125.9(4)
C10 N1 Pt1 115.1(3)
C15 N2 C11 119.1(5)
C15 N2 Pt1 125.5(4)
C11 N2 Pt1 115.4(3)
C30 C29 Pt1 175.5(5)
C22 C21 Pt1 174.3(5)
C4 C5 C7 174.8(6)
C8 C7 C6 117.7(5)
C8 C7 C5 121.5(5)
C6 C7 C5 120.8(5)
C36 C31 C32 118.3(5)
C36 C31 C30 120.6(5)
C32 C31 C30 121.1(5)
C16 C17 Si2 174.6(5)
C9 C8 C7 119.5(5)
C9 C8 H8 120.3
C7 C8 H8 120.3
C5 C4 Si1 174.3(5)
C24 C25 C26 122.1(5)
C24 C25 Br1 119.6(4)
C26 C25 Br1 118.2(4)
C29 C30 C31 176.4(6)
C21 C22 C23 177.9(6)
N1 C10 C9 121.0(5)
N1 C10 C11 115.5(5)
C9 C10 C11 123.5(5)
C27 C26 C25 118.0(5)
C27 C26 H26 121.0
C25 C26 H26 121.0
C8 C9 C10 120.2(5)
C8 C9 H9 119.9
C10 C9 H9 119.9
C35 C36 C31 121.6(5)
C35 C36 H36 119.2
C31 C36 H36 119.2
C25 C24 C23 119.4(5)
C25 C24 H24 120.3
C23 C24 H24 120.3
C34 C33 C32 123.1(6)
C34 C33 Br2 118.9(4)
C32 C33 Br2 118.0(5)
C27 C28 C23 120.2(5)
C27 C28 H28 119.9
C23 C28 H28 119.9
N2 C15 C14 121.9(5)
N2 C15 H15 119.1
C14 C15 H15 119.1
Si1 C2 H2A 109.5
Si1 C2 H2B 109.5
H2A C2 H2B 109.5
Si1 C2 H2C 109.5
H2A C2 H2C 109.5
H2B C2 H2C 109.5
C33 C34 C35 118.7(6)
C33 C34 H34 120.7
C35 C34 H34 120.7
C11 C12 C13 120.9(5)
C11 C12 H12 119.6
C13 C12 H12 119.6
C33 C32 C31 118.6(6)
C33 C32 H32 120.7
C31 C32 H32 120.7
N2 C11 C12 120.7(5)
N2 C11 C10 114.6(4)
C12 C11 C10 124.6(5)
C28 C27 C26 121.1(5)
C28 C27 H27 119.4
C26 C27 H27 119.4
Si2 C20 H20A 109.5
Si2 C20 H20B 109.5
H20A C20 H20B 109.5
Si2 C20 H20C 109.5
H20A C20 H20C 109.5
H20B C20 H20C 109.5
N1 C6 C7 122.4(5)
N1 C6 H6 118.8
C7 C6 H6 118.8
Si2 C18 H18A 109.5
Si2 C18 H18B 109.5
H18A C18 H18B 109.5
Si2 C18 H18C 109.5
H18A C18 H18C 109.5
H18B C18 H18C 109.5
C28 C23 C24 119.1(5)
C28 C23 C22 119.8(5)
C24 C23 C22 121.0(5)
C12 C13 C14 118.7(5)
C12 C13 H13 120.6
C14 C13 H13 120.6
C34 C35 C36 119.8(6)
C34 C35 H35 120.1
C36 C35 H35 120.1
Si1 C1 H1A 109.5
Si1 C1 H1B 109.5
H1A C1 H1B 109.5
Si1 C1 H1C 109.5
H1A C1 H1C 109.5
H1B C1 H1C 109.5
Si2 C19 H19A 109.5
Si2 C19 H19B 109.5
H19A C19 H19B 109.5
Si2 C19 H19C 109.5
H19A C19 H19C 109.5
H19B C19 H19C 109.5
C04 C03 C02 120.4(6)
C04 C03 H03 119.8
C02 C03 H03 119.8
C01 C02 C03 120.6(6)
C01 C02 H02 119.7
C03 C02 H02 119.7
C03 C04 C05 118.8(6)
C03 C04 H04 120.6
C05 C04 H04 120.6
C05 C06 C01 122.2(6)
C05 C06 H06 118.9
C01 C06 H06 118.9
C06 C01 C02 117.6(6)
C06 C01 C07 121.4(6)
C02 C01 C07 121.0(6)
C06 C05 C04 120.3(6)
C06 C05 H05 119.8
C04 C05 H05 119.8
C01 C07 H07A 109.5
C01 C07 H07B 109.5
H07A C07 H07B 109.5
C01 C07 H07C 109.5
H07A C07 H07C 109.5
H07B C07 H07C 109.5
C17 C16 C14 178.6(6)
C13 C14 C15 118.7(5)
C13 C14 C16 123.0(5)
C15 C14 C16 118.3(5)
Si1 C3 H3A 109.5
Si1 C3 H3B 109.5
H3A C3 H3B 109.5
Si1 C3 H3C 109.5
H3A C3 H3C 109.5
H3B C3 H3C 109.5

loop_
_geom_bond_atom_site_label_1
_geom_bond_atom_site_label_2
_geom_bond_distance
Pt1 C21 1.942(6)
Pt1 C29 1.950(6)
Pt1 N2 2.061(4)
Pt1 N1 2.066(4)
Br1 C25 1.906(6)
Br2 C33 1.914(6)
Si2 C17 1.843(6)
Si2 C18 1.849(6)
Si2 C19 1.848(6)
Si2 C20 1.867(6)
Si1 C4 1.853(6)
Si1 C3 1.855(6)
Si1 C1 1.860(6)
Si1 C2 1.861(6)
N1 C6 1.338(7)
N1 C10 1.355(7)
N2 C15 1.339(7)
N2 C11 1.366(7)
C29 C30 1.219(8)
C21 C22 1.212(8)
C5 C4 1.197(8)
C5 C7 1.441(8)
C7 C8 1.391(8)
C7 C6 1.402(8)
C31 C36 1.392(8)
C31 C32 1.409(8)
C31 C30 1.431(8)
C17 C16 1.203(8)
C8 C9 1.366(8)
C8 H8 0.9300
C25 C24 1.372(8)
C25 C26 1.384(8)
C22 C23 1.443(8)
C10 C9 1.381(8)
C10 C11 1.473(7)
C26 C27 1.385(8)
C26 H26 0.9300
C9 H9 0.9300
C36 C35 1.388(8)
C36 H36 0.9300
C24 C23 1.395(8)
C24 H24 0.9300
C33 C34 1.365(9)
C33 C32 1.385(8)
C28 C27 1.377(8)
C28 C23 1.393(7)
C28 H28 0.9300
C15 C14 1.392(8)
C15 H15 0.9300
C2 H2A 0.9600
C2 H2B 0.9600
C2 H2C 0.9600
C34 C35 1.387(8)
C34 H34 0.9300
C12 C11 1.366(8)
C12 C13 1.372(8)
C12 H12 0.9300
C32 H32 0.9300
C27 H27 0.9300
C20 H20A 0.9600
C20 H20B 0.9600
C20 H20C 0.9600
C6 H6 0.9300
C18 H18A 0.9600
C18 H18B 0.9600
C18 H18C 0.9600
C13 C14 1.387(8)
C13 H13 0.9300
C35 H35 0.9300
C1 H1A 0.9600
C1 H1B 0.9600
C1 H1C 0.9600
C19 H19A 0.9600
C19 H19B 0.9600
C19 H19C 0.9600
C03 C04 1.373(9)
C03 C02 1.407(9)
C03 H03 0.9300
C02 C01 1.395(8)
C02 H02 0.9300
C04 C05 1.396(9)
C04 H04 0.9300
C06 C05 1.372(9)
C06 C01 1.380(9)
C06 H06 0.9300
C01 C07 1.507(8)
C05 H05 0.9300
C07 H07A 0.9600
C07 H07B 0.9600
C07 H07C 0.9600
C16 C14 1.430(8)
C3 H3A 0.9600
C3 H3B 0.9600
C3 H3C 0.9600
